data_1546050
loop_
_publ_author_name
'Ramalhete, Susana'
'Foster, Jamie S.'
'Green, Hayley R.'
'Nartowski, Karol P.'
'Heinrich, Margaux'
'Martin, Peter'
'Khimyak, Yaroslav Z.'
'Lloyd, Gareth O.'

_publ_section_title
;
 FDHALO17: Halogen effects on the solid-state packing of phenylalanine
 derivatives and the resultant gelation properties
;
_journal_name_full 'Faraday Discuss.'
_journal_paper_doi 10.1039/C7FD00108H
_journal_year 2017
_chemical_absolute_configuration rm
_chemical_formula_moiety 'C9 H9 F2 N O2, H2 O'
_chemical_formula_sum 'C9 H11 F2 N O3'
_chemical_formula_weight 219.19
_chemical_name_systematic '2,4-difluoro-phenylalanine '
_space_group_crystal_system monoclinic
_space_group_IT_number 4
_space_group_name_Hall 'P 2yb'
_space_group_name_H-M_alt 'P 1 21 1'
_symmetry_space_group_name_Hall 'P 2yb'
_symmetry_space_group_name_H-M 'P 1 21 1'
_atom_sites_solution_hydrogens mixed
_atom_sites_solution_primary direct
_audit_creation_date 2015-06-15
_audit_creation_method
;
Olex2 1.2
(compiled 2015.01.26 svn.r3150 for OlexSys, GUI svn.r4998)
;
_audit_update_record
;
2017-02-14 deposited with the CCDC.
2017-04-24 downloaded from the CCDC.
;
_cell_angle_alpha 90
_cell_angle_beta 100.712(8)
_cell_angle_gamma 90
_cell_formula_units_Z 4
_cell_length_a 13.100(3)
_cell_length_b 5.4019(12)
_cell_length_c 14.423(4)
_cell_measurement_reflns_used 2351
_cell_measurement_temperature 100
_cell_measurement_theta_max 24.04
_cell_measurement_theta_min 2.87
_cell_volume 1002.9(4)
_computing_cell_refinement 'SAINT v7.68A (Bruker, 2009)'
_computing_data_reduction 'SAINT v7.68A (Bruker, 2009)'
_computing_molecular_graphics 'Olex2 (Dolomanov et al., 2009)'
_computing_publication_material 'Olex2 (Dolomanov et al., 2009)'
_computing_structure_refinement 'ShelXL (Sheldrick, 2008)'
_computing_structure_solution 'XS (Sheldrick, 2008)'
_diffrn_ambient_temperature 100
_diffrn_measured_fraction_theta_full 0.998
_diffrn_measured_fraction_theta_max 0.985
_diffrn_measurement_device_type 'Bruker APEX-II CCD'
_diffrn_measurement_method '\f and \w scans'
_diffrn_radiation_type MoK\a
_diffrn_radiation_wavelength 0.71073
_diffrn_reflns_av_R_equivalents 0.0624
_diffrn_reflns_av_unetI/netI 0.0730
_diffrn_reflns_Laue_measured_fraction_full 0.998
_diffrn_reflns_Laue_measured_fraction_max 0.985
_diffrn_reflns_limit_h_max 17
_diffrn_reflns_limit_h_min -18
_diffrn_reflns_limit_k_max 7
_diffrn_reflns_limit_k_min -4
_diffrn_reflns_limit_l_max 20
_diffrn_reflns_limit_l_min -20
_diffrn_reflns_number 15137
_diffrn_reflns_point_group_measured_fraction_full 0.864
_diffrn_reflns_point_group_measured_fraction_max 0.800
_diffrn_reflns_theta_full 26.000
_diffrn_reflns_theta_max 30.040
_diffrn_reflns_theta_min 2.327
_diffrn_standards_number 0
_exptl_absorpt_coefficient_mu 0.132
_exptl_absorpt_correction_T_max 0.7460
_exptl_absorpt_correction_T_min 0.6922
_exptl_absorpt_correction_type none
_exptl_absorpt_process_details
;
SADABS-2008/1 (Bruker,2008) was used for absorption correction.
wR2(int) was 0.0564 before and 0.0457 after correction.
The Ratio of minimum to maximum transmission is 0.9279.
The \l/2 correction factor is 0.0015.
;
_exptl_crystal_colour 'clear colourless'
_exptl_crystal_colour_lustre clear
_exptl_crystal_colour_primary colourless
_exptl_crystal_density_diffrn 1.452
_exptl_crystal_description needle
_exptl_crystal_F_000 456
_exptl_crystal_recrystallization_method 'Re-crystallisation from solvent'
_exptl_crystal_size_max 1
_exptl_crystal_size_mid 0.2
_exptl_crystal_size_min 0.05
_refine_diff_density_max 0.304
_refine_diff_density_min -0.272
_refine_diff_density_rms 0.061
_refine_ls_abs_structure_details
;
 Flack x determined using 906 quotients [(I+)-(I-)]/[(I+)+(I-)]
 (Parsons, Flack and Wagner, Acta Cryst. B69 (2013) 249-259).
;
_refine_ls_abs_structure_Flack 0.6(5)
_refine_ls_extinction_method none
_refine_ls_goodness_of_fit_ref 1.030
_refine_ls_hydrogen_treatment constr
_refine_ls_matrix_type full
_refine_ls_number_parameters 279
_refine_ls_number_reflns 4707
_refine_ls_number_restraints 1
_refine_ls_restrained_S_all 1.030
_refine_ls_R_factor_all 0.0831
_refine_ls_R_factor_gt 0.0452
_refine_ls_shift/su_max 0.000
_refine_ls_shift/su_mean 0.000
_refine_ls_structure_factor_coef Fsqd
_refine_ls_weighting_details 'w=1/[\s^2^(Fo^2^)+(0.0369P)^2^] where P=(Fo^2^+2Fc^2^)/3'
_refine_ls_weighting_scheme calc
_refine_ls_wR_factor_gt 0.0787
_refine_ls_wR_factor_ref 0.0894
_reflns_Friedel_coverage 0.479
_reflns_Friedel_fraction_full 0.697
_reflns_Friedel_fraction_max 0.574
_reflns_number_gt 3394
_reflns_number_total 4707
_reflns_threshold_expression 'I > 2\s(I)'
_cod_data_source_file c7fd00108h2.cif
_cod_data_source_block final
_cod_original_cell_volume 1002.8(4)
_cod_database_code 1546050
_shelxl_version_number 2014/6
_shelx_space_group_comment
;
The symmetry employed for this shelxl refinement is uniquely defined
by the following loop, which should always be used as a source of
symmetry information in preference to the above space-group names.
They are only intended as comments.
;
_shelx_estimated_absorpt_t_max 0.993
_shelx_estimated_absorpt_t_min 0.879
_olex2_refinement_description
;
1. Fixed Uiso
 At 1.2 times of:
  All C(H) groups, All C(H,H) groups, All N(H,H,H) groups
 At 1.5 times of:
  All O(H,H) groups
2.a Free rotating group:
 O29(H29A,H29B), O28(H28A,H28B)
2.b Ternary CH refined with riding coordinates:
 C15(H15), C2(H2)
2.c Secondary CH2 refined with riding coordinates:
 C5(H5A,H5B), C19(H19A,H19B)
2.d Aromatic/amide H refined with riding coordinates:
 C22(H22), C11(H11), C25(H25), C21(H21), C7(H7), C8(H8)
2.e Idealised Me refined as rotating group:
 N14(H14A,H14B,H14C), N1(H1A,H1B,H1C)
;
_olex2_submission_special_instructions 'No special instructions were received'

loop_
_space_group_symop_operation_xyz
'x, y, z'
'-x, y+1/2, -z'

loop_
_atom_site_label
_atom_site_type_symbol
_atom_site_fract_x
_atom_site_fract_y
_atom_site_fract_z
_atom_site_U_iso_or_equiv
_atom_site_adp_type
_atom_site_occupancy
_atom_site_site_symmetry_order
_atom_site_calc_flag
_atom_site_refinement_flags_posn
O4 O 0.47526(14) 1.0835(3) 0.10634(13) 0.0169(4) Uani 1 1 d .
F27 F 0.28783(14) 0.7489(3) 0.60722(12) 0.0259(4) Uani 1 1 d .
F26 F 0.26444(14) 0.3392(3) 0.49863(12) 0.0294(5) Uani 1 1 d .
F12 F 0.22422(12) 0.8333(4) 0.40712(12) 0.0278(4) Uani 1 1 d .
F13 F 0.22121(13) 0.4354(4) 0.29421(12) 0.0315(5) Uani 1 1 d .
N14 N 0.13773(17) 0.5889(4) 0.88677(16) 0.0137(5) Uani 1 1 d .
H14A H 0.1584 0.5631 0.9498 0.016 Uiso 1 1 calc GR
H14B H 0.1278 0.7538 0.8756 0.016 Uiso 1 1 calc GR
H14C H 0.1875 0.5323 0.8557 0.016 Uiso 1 1 calc GR
C0AA C 0.5588(2) 0.9607(5) 0.12071(19) 0.0136(6) Uani 1 1 d .
O3 O 0.64899(14) 1.0515(3) 0.12647(14) 0.0204(5) Uani 1 1 d .
O17 O 0.15216(14) 0.1048(3) 0.85172(14) 0.0169(4) Uani 1 1 d .
C6 C 0.4815(2) 0.6705(5) 0.2882(2) 0.0151(6) Uani 1 1 d .
O29 O 0.73269(16) 0.4891(4) 0.89787(17) 0.0286(5) Uani 1 1 d .
H29A H 0.7508 0.2996 0.8919 0.043 Uiso 1 1 d G
H29B H 0.6658 0.4736 0.8799 0.043 Uiso 1 1 d G
C22 C 0.1128(2) 0.2234(6) 0.5580(2) 0.0221(7) Uani 1 1 d .
H22 H 0.1027 0.0821 0.5181 0.027 Uiso 1 1 calc R
C15 C 0.0380(2) 0.4532(5) 0.8526(2) 0.0145(6) Uani 1 1 d .
H15 H -0.0119 0.4937 0.8951 0.017 Uiso 1 1 calc R
O18 O -0.01010(16) 0.0308(4) 0.87092(17) 0.0311(6) Uani 1 1 d .
N1 N 0.63322(16) 0.5557(4) 0.08889(16) 0.0143(5) Uani 1 1 d .
H1A H 0.6158 0.5745 0.0252 0.017 Uiso 1 1 calc GR
H1B H 0.6361 0.3916 0.1034 0.017 Uiso 1 1 calc GR
H1C H 0.6964 0.6261 0.1101 0.017 Uiso 1 1 calc GR
C2 C 0.5531(2) 0.6789(5) 0.1350(2) 0.0128(6) Uani 1 1 d .
H2 H 0.4826 0.6186 0.1047 0.015 Uiso 1 1 calc R
C5 C 0.5734(2) 0.6099(5) 0.24084(19) 0.0158(6) Uani 1 1 d .
H5A H 0.5885 0.4306 0.2475 0.019 Uiso 1 1 calc R
H5B H 0.6354 0.7006 0.2735 0.019 Uiso 1 1 calc R
C20 C 0.0581(2) 0.4789(5) 0.6789(2) 0.0178(6) Uani 1 1 d .
C11 C 0.3925(2) 0.5214(5) 0.26987(19) 0.0180(6) Uani 1 1 d .
H11 H 0.3901 0.3813 0.2297 0.022 Uiso 1 1 calc R
C23 C 0.1940(2) 0.3833(5) 0.5550(2) 0.0205(7) Uani 1 1 d .
C25 C 0.1396(2) 0.6451(5) 0.6729(2) 0.0194(6) Uani 1 1 d .
H25 H 0.1484 0.7908 0.7104 0.023 Uiso 1 1 calc R
C10 C 0.3081(2) 0.5802(6) 0.31079(19) 0.0201(7) Uani 1 1 d .
C16 C 0.0619(2) 0.1743(5) 0.8599(2) 0.0162(6) Uani 1 1 d .
C21 C 0.0453(2) 0.2716(5) 0.6203(2) 0.0212(7) Uani 1 1 d .
H21 H -0.0104 0.1609 0.6228 0.025 Uiso 1 1 calc R
C9 C 0.3106(2) 0.7820(6) 0.3694(2) 0.0203(7) Uani 1 1 d .
C24 C 0.2068(2) 0.5934(6) 0.6115(2) 0.0186(6) Uani 1 1 d .
C7 C 0.4829(2) 0.8759(5) 0.3485(2) 0.0190(7) Uani 1 1 d .
H7 H 0.5429 0.9781 0.3615 0.023 Uiso 1 1 calc R
C19 C -0.0118(2) 0.5254(6) 0.7506(2) 0.0201(6) Uani 1 1 d .
H19A H -0.0769 0.4303 0.7317 0.024 Uiso 1 1 calc R
H19B H -0.0302 0.7033 0.7493 0.024 Uiso 1 1 calc R
C8 C 0.3969(2) 0.9309(6) 0.3893(2) 0.0230(7) Uani 1 1 d .
H8 H 0.3981 1.0691 0.4303 0.028 Uiso 1 1 calc R
O28 O 0.19293(16) 0.4807(4) 0.07686(16) 0.0225(5) Uani 1 1 d .
H28A H 0.2079 0.3603 0.0825 0.034 Uiso 1 1 d G
H28B H 0.1363 0.5199 0.1048 0.034 Uiso 1 1 d G

loop_
_atom_site_aniso_label
_atom_site_aniso_U_11
_atom_site_aniso_U_22
_atom_site_aniso_U_33
_atom_site_aniso_U_23
_atom_site_aniso_U_13
_atom_site_aniso_U_12
O4 0.0160(10) 0.0115(10) 0.0235(11) 0.0017(9) 0.0046(8) 0.0042(9)
F27 0.0273(10) 0.0263(10) 0.0241(10) -0.0026(8) 0.0049(8) -0.0058(8)
F26 0.0399(11) 0.0269(10) 0.0245(10) -0.0039(8) 0.0140(9) 0.0046(9)
F12 0.0211(9) 0.0417(12) 0.0230(10) 0.0028(9) 0.0099(8) 0.0061(9)
F13 0.0237(10) 0.0464(12) 0.0254(10) -0.0045(9) 0.0073(8) -0.0161(9)
N14 0.0164(12) 0.0083(11) 0.0166(12) -0.0005(10) 0.0038(10) 0.0002(10)
C0AA 0.0149(14) 0.0122(13) 0.0138(13) 0.0004(11) 0.0025(11) 0.0015(12)
O3 0.0141(10) 0.0100(10) 0.0378(13) -0.0003(10) 0.0067(9) -0.0017(8)
O17 0.0133(10) 0.0118(10) 0.0258(11) 0.0003(9) 0.0044(9) 0.0038(8)
C6 0.0167(14) 0.0153(14) 0.0132(13) 0.0034(12) 0.0024(11) 0.0030(12)
O29 0.0185(11) 0.0240(12) 0.0423(14) -0.0074(11) 0.0033(10) -0.0021(10)
C22 0.0341(18) 0.0148(15) 0.0146(15) -0.0018(12) -0.0026(14) 0.0048(13)
C15 0.0117(14) 0.0121(13) 0.0202(15) -0.0027(12) 0.0041(12) -0.0012(11)
O18 0.0238(12) 0.0142(12) 0.0597(16) -0.0047(11) 0.0194(11) -0.0059(10)
N1 0.0131(11) 0.0090(12) 0.0206(12) -0.0015(10) 0.0027(10) -0.0004(10)
C2 0.0108(13) 0.0101(13) 0.0179(14) -0.0001(11) 0.0040(11) 0.0031(11)
C5 0.0160(14) 0.0137(14) 0.0174(14) 0.0030(12) 0.0023(12) 0.0008(12)
C20 0.0187(15) 0.0160(15) 0.0166(14) 0.0012(12) -0.0021(12) 0.0036(13)
C11 0.0230(15) 0.0176(15) 0.0135(14) -0.0003(12) 0.0037(12) -0.0031(13)
C23 0.0313(17) 0.0171(15) 0.0135(14) 0.0000(12) 0.0054(13) 0.0055(13)
C25 0.0257(16) 0.0131(14) 0.0168(15) -0.0020(12) -0.0024(13) 0.0042(13)
C10 0.0151(14) 0.0283(17) 0.0156(14) 0.0038(14) -0.0005(12) -0.0085(14)
C16 0.0171(15) 0.0121(14) 0.0191(15) -0.0012(12) 0.0027(13) -0.0004(12)
C21 0.0231(16) 0.0165(16) 0.0211(16) 0.0010(13) -0.0033(13) 0.0008(13)
C9 0.0191(16) 0.0270(18) 0.0156(15) 0.0038(13) 0.0050(13) 0.0063(14)
C24 0.0216(15) 0.0159(14) 0.0173(14) 0.0032(13) 0.0007(12) 0.0001(13)
C7 0.0197(15) 0.0151(15) 0.0224(16) -0.0016(12) 0.0044(13) -0.0017(12)
C19 0.0164(14) 0.0172(16) 0.0245(15) -0.0010(13) -0.0019(12) 0.0036(12)
C8 0.0264(17) 0.0202(17) 0.0231(16) -0.0037(13) 0.0065(14) 0.0010(14)
O28 0.0191(11) 0.0264(12) 0.0228(11) 0.0034(10) 0.0061(9) 0.0018(10)

loop_
_atom_type_symbol
_atom_type_description
_atom_type_scat_dispersion_real
_atom_type_scat_dispersion_imag
_atom_type_scat_source
C C 0.0033 0.0016 'International Tables Vol C Tables 4.2.6.8 and 6.1.1.4'
H H 0.0000 0.0000 'International Tables Vol C Tables 4.2.6.8 and 6.1.1.4'
F F 0.0171 0.0103 'International Tables Vol C Tables 4.2.6.8 and 6.1.1.4'
N N 0.0061 0.0033 'International Tables Vol C Tables 4.2.6.8 and 6.1.1.4'
O O 0.0106 0.0060 'International Tables Vol C Tables 4.2.6.8 and 6.1.1.4'

loop_
_geom_angle_atom_site_label_1
_geom_angle_atom_site_label_2
_geom_angle_atom_site_label_3
_geom_angle
H14A N14 H14B 109.5
H14A N14 H14C 109.5
H14B N14 H14C 109.5
C15 N14 H14A 109.5
C15 N14 H14B 109.5
C15 N14 H14C 109.5
O4 C0AA O3 125.1(3)
O4 C0AA C2 118.6(2)
O3 C0AA C2 116.2(2)
C11 C6 C5 119.4(3)
C11 C6 C7 119.0(3)
C7 C6 C5 121.7(2)
H29A O29 H29B 96.4
C23 C22 H22 120.4
C23 C22 C21 119.2(3)
C21 C22 H22 120.4
N14 C15 H15 108.7
N14 C15 C16 107.6(2)
N14 C15 C19 112.2(2)
C16 C15 H15 108.7
C16 C15 C19 111.0(2)
C19 C15 H15 108.7
H1A N1 H1B 109.5
H1A N1 H1C 109.5
H1B N1 H1C 109.5
C2 N1 H1A 109.5
C2 N1 H1B 109.5
C2 N1 H1C 109.5
C0AA C2 H2 109.1
C0AA C2 C5 111.5(2)
N1 C2 C0AA 108.9(2)
N1 C2 H2 109.1
N1 C2 C5 109.0(2)
C5 C2 H2 109.1
C6 C5 C2 112.7(2)
C6 C5 H5A 109.1
C6 C5 H5B 109.1
C2 C5 H5A 109.1
C2 C5 H5B 109.1
H5A C5 H5B 107.8
C25 C20 C19 119.6(3)
C21 C20 C25 118.8(3)
C21 C20 C19 121.6(3)
C6 C11 H11 120.3
C10 C11 C6 119.4(3)
C10 C11 H11 120.3
F26 C23 C22 121.5(3)
F26 C23 C24 118.2(3)
C22 C23 C24 120.2(3)
C20 C25 H25 120.4
C24 C25 C20 119.2(3)
C24 C25 H25 120.4
F13 C10 C11 120.0(3)
F13 C10 C9 119.1(3)
C9 C10 C11 120.9(3)
O17 C16 C15 117.7(2)
O18 C16 O17 124.5(3)
O18 C16 C15 117.8(2)
C22 C21 H21 119.3
C20 C21 C22 121.4(3)
C20 C21 H21 119.3
F12 C9 C10 118.4(3)
F12 C9 C8 120.4(3)
C8 C9 C10 121.2(3)
F27 C24 C23 119.1(2)
F27 C24 C25 119.8(3)
C25 C24 C23 121.1(3)
C6 C7 H7 119.7
C8 C7 C6 120.6(3)
C8 C7 H7 119.7
C15 C19 H19A 108.8
C15 C19 H19B 108.8
C20 C19 C15 113.8(2)
C20 C19 H19A 108.8
C20 C19 H19B 108.8
H19A C19 H19B 107.7
C9 C8 C7 118.9(3)
C9 C8 H8 120.5
C7 C8 H8 120.5
H28A O28 H28B 113.7

loop_
_geom_bond_atom_site_label_1
_geom_bond_atom_site_label_2
_geom_bond_distance
O4 C0AA 1.264(3)
F27 C24 1.364(3)
F26 C23 1.359(3)
F12 C9 1.372(3)
F13 C10 1.365(3)
N14 H14A 0.9100
N14 H14B 0.9100
N14 H14C 0.9100
N14 C15 1.499(3)
C0AA O3 1.268(3)
C0AA C2 1.540(4)
O17 C16 1.267(3)
C6 C5 1.525(4)
C6 C11 1.402(4)
C6 C7 1.408(4)
O29 H29A 1.0582
O29 H29B 0.8700
C22 H22 0.9500
C22 C23 1.377(4)
C22 C21 1.397(4)
C15 H15 1.0000
C15 C16 1.538(4)
C15 C19 1.544(4)
O18 C16 1.253(3)
N1 H1A 0.9100
N1 H1B 0.9100
N1 H1C 0.9100
N1 C2 1.499(3)
C2 H2 1.0000
C2 C5 1.546(4)
C5 H5A 0.9900
C5 H5B 0.9900
C20 C25 1.410(4)
C20 C21 1.394(4)
C20 C19 1.525(4)
C11 H11 0.9500
C11 C10 1.384(4)
C23 C24 1.389(4)
C25 H25 0.9500
C25 C24 1.387(4)
C10 C9 1.375(4)
C21 H21 0.9500
C9 C8 1.374(4)
C7 H7 0.9500
C7 C8 1.397(4)
C19 H19A 0.9900
C19 H19B 0.9900
C8 H8 0.9500
O28 H28A 0.6800
O28 H28B 0.9316

loop_
_geom_torsion_atom_site_label_1
_geom_torsion_atom_site_label_2
_geom_torsion_atom_site_label_3
_geom_torsion_atom_site_label_4
_geom_torsion
O4 C0AA C2 N1 142.8(2)
O4 C0AA C2 C5 -96.9(3)
F26 C23 C24 F27 1.1(4)
F26 C23 C24 C25 -177.9(3)
F12 C9 C8 C7 -178.9(3)
F13 C10 C9 F12 -1.6(4)
F13 C10 C9 C8 179.0(3)
N14 C15 C16 O17 -29.2(3)
N14 C15 C16 O18 152.8(3)
N14 C15 C19 C20 58.3(3)
C0AA C2 C5 C6 74.4(3)
O3 C0AA C2 N1 -38.6(3)
O3 C0AA C2 C5 81.7(3)
C6 C11 C10 F13 -179.4(2)
C6 C11 C10 C9 -0.3(4)
C6 C7 C8 C9 -0.4(4)
C22 C23 C24 F27 -179.9(3)
C22 C23 C24 C25 1.0(4)
N1 C2 C5 C6 -165.4(2)
C5 C6 C11 C10 -178.2(2)
C5 C6 C7 C8 178.5(3)
C20 C25 C24 F27 -178.0(2)
C20 C25 C24 C23 1.0(4)
C11 C6 C5 C2 74.0(3)
C11 C6 C7 C8 -0.1(4)
C11 C10 C9 F12 179.3(3)
C11 C10 C9 C8 -0.2(4)
C23 C22 C21 C20 0.5(4)
C25 C20 C21 C22 1.5(4)
C25 C20 C19 C15 -77.6(3)
C10 C9 C8 C7 0.5(5)
C16 C15 C19 C20 -62.1(3)
C21 C22 C23 F26 177.2(3)
C21 C22 C23 C24 -1.8(4)
C21 C20 C25 C24 -2.3(4)
C21 C20 C19 C15 100.7(3)
C7 C6 C5 C2 -104.6(3)
C7 C6 C11 C10 0.4(4)
C19 C15 C16 O17 93.9(3)
C19 C15 C16 O18 -84.1(3)
C19 C20 C25 C24 176.1(3)
C19 C20 C21 C22 -176.8(3)
